data_1554934
loop_
_publ_author_name
'Das, Manas'
'O'Shea, Donal F'

_publ_section_title
;
 Silyloxide-promoted diastereoselective addition of aryl and heterocyclic
 trimethylsilanes to N-tert-butanesulfinylimines.
;
_journal_issue 8
_journal_name_full 'Organic letters'
_journal_page_first 1962
_journal_page_last 1965
_journal_paper_doi 10.1021/acs.orglett.5b00697
_journal_volume 17
_journal_year 2015
_chemical_absolute_configuration ad
_chemical_formula_moiety 'C19 H23 Fe N O2 S'
_chemical_formula_sum 'C19 H23 Fe N O2 S'
_chemical_formula_weight 385.29
_space_group_IT_number 4
_space_group_name_Hall 'P 2yb'
_space_group_name_H-M_alt 'P 1 21 1'
_symmetry_cell_setting monoclinic
_symmetry_space_group_name_Hall 'P 2yb'
_symmetry_space_group_name_H-M 'P 1 21 1'
_atom_sites_solution_hydrogens geom
_atom_sites_solution_primary direct
_atom_sites_solution_secondary difmap
_audit_creation_method SHELXL-97
_cell_angle_alpha 90.00
_cell_angle_beta 95.4227(6)
_cell_angle_gamma 90.00
_cell_formula_units_Z 2
_cell_length_a 5.84461(4)
_cell_length_b 11.31320(6)
_cell_length_c 13.82900(8)
_cell_measurement_reflns_used 15332
_cell_measurement_temperature 100(2)
_cell_measurement_theta_max 76.6300
_cell_measurement_theta_min 5.0340
_cell_volume 910.298(10)
_computing_cell_refinement
; 
CrysAlisPro, Agilent Technologies, 
Version 1.171.36.24a (release 19-12-2012 CrysAlis171 .NET) 
(compiled Dec 19 2012,11:08:27) 
;
_computing_data_collection
; 
CrysAlisPro, Agilent Technologies, 
Version 1.171.36.24a (release 19-12-2012 CrysAlis171 .NET) 
(compiled Dec 19 2012,11:08:27) 
;
_computing_data_reduction
; 
CrysAlisPro, Agilent Technologies, 
Version 1.171.36.24a (release 19-12-2012 CrysAlis171 .NET) 
(compiled Dec 19 2012,11:08:27) 
;
_computing_structure_refinement 'SHELXL-97 (Sheldrick, 2008)'
_computing_structure_solution 'SHELXS-97 (Sheldrick, 2008)'
_diffrn_ambient_temperature 100(2)
_diffrn_detector_area_resol_mean 10.3196
_diffrn_measured_fraction_theta_full 0.996
_diffrn_measured_fraction_theta_max 0.996
_diffrn_measurement_device_type 'SuperNova, Dual, Cu at zero, Atlas'
_diffrn_measurement_method '\w scans'
_diffrn_radiation_monochromator mirror
_diffrn_radiation_source 'SuperNova (Cu) X-ray Source'
_diffrn_radiation_type CuK\a
_diffrn_radiation_wavelength 1.54184
_diffrn_reflns_av_R_equivalents 0.0359
_diffrn_reflns_av_sigmaI/netI 0.0239
_diffrn_reflns_limit_h_max 7
_diffrn_reflns_limit_h_min -7
_diffrn_reflns_limit_k_max 14
_diffrn_reflns_limit_k_min -14
_diffrn_reflns_limit_l_max 17
_diffrn_reflns_limit_l_min -17
_diffrn_reflns_number 19017
_diffrn_reflns_theta_full 76.82
_diffrn_reflns_theta_max 76.82
_diffrn_reflns_theta_min 3.21
_exptl_absorpt_coefficient_mu 7.794
_exptl_absorpt_correction_T_max 0.732
_exptl_absorpt_correction_T_min 0.251
_exptl_absorpt_correction_type analytical
_exptl_absorpt_process_details
; 
CrysAlisPro, Agilent Technologies, 
Version 1.171.36.24a (release 19-12-2012 CrysAlis171 .NET) 
(compiled Dec 19 2012,11:08:27) 
Analytical numeric absorption correction using a multifaceted crystal 
model based on expressions derived by R.C. Clark & J.S. Reid. 
(Clark, R. C. & Reid, J. S. (1995). Acta Cryst. A51, 887-897) 
;
_exptl_crystal_colour 'clear orange'
_exptl_crystal_density_diffrn 1.406
_exptl_crystal_density_method 'not measured'
_exptl_crystal_description lath
_exptl_crystal_F_000 404
_exptl_crystal_size_max 0.3390
_exptl_crystal_size_mid 0.1119
_exptl_crystal_size_min 0.0473
_refine_diff_density_max 0.180
_refine_diff_density_min -0.237
_refine_diff_density_rms 0.038
_refine_ls_abs_structure_details 'Flack H D (1983), Acta Cryst. A39, 876-881'
_refine_ls_abs_structure_Flack -0.0157(19)
_refine_ls_extinction_coef 0.0023(2)
_refine_ls_extinction_expression Fc^*^=kFc[1+0.001xFc^2^\l^3^/sin(2\q)]^-1/4^
_refine_ls_extinction_method SHELXL
_refine_ls_goodness_of_fit_ref 1.046
_refine_ls_hydrogen_treatment mixed
_refine_ls_matrix_type full
_refine_ls_number_parameters 225
_refine_ls_number_reflns 3808
_refine_ls_number_restraints 1
_refine_ls_restrained_S_all 1.046
_refine_ls_R_factor_all 0.0205
_refine_ls_R_factor_gt 0.0199
_refine_ls_shift/su_max 0.001
_refine_ls_shift/su_mean 0.000
_refine_ls_structure_factor_coef Fsqd
_refine_ls_weighting_details 'calc w=1/[\s^2^(Fo^2^)+(0.0261P)^2^+0.1794P] where P=(Fo^2^+2Fc^2^)/3'
_refine_ls_weighting_scheme calc
_refine_ls_wR_factor_gt 0.0497
_refine_ls_wR_factor_ref 0.0499
_reflns_number_gt 3772
_reflns_number_total 3808
_reflns_threshold_expression I>2\s(I)
_cod_data_source_file ol5b00697_si_002.cif
_cod_data_source_block osh118
_cod_original_cell_volume 910.298(9)
_cod_original_sg_symbol_H-M 'P 21'
_cod_database_code 1554934

loop_
_symmetry_equiv_pos_as_xyz
'x, y, z'
'-x, y+1/2, -z'

loop_
_atom_site_label
_atom_site_type_symbol
_atom_site_fract_x
_atom_site_fract_y
_atom_site_fract_z
_atom_site_U_iso_or_equiv
_atom_site_adp_type
_atom_site_occupancy
_atom_site_symmetry_multiplicity
_atom_site_calc_flag
_atom_site_refinement_flags
Fe Fe 0.32338(4) 0.794070(18) 0.623739(14) 0.01204(6) Uani 1 1 d .
S S 0.00474(6) 0.59600(4) 0.89519(3) 0.02155(9) Uani 1 1 d .
O1 O -0.1576(2) 0.69737(14) 0.87858(9) 0.0345(3) Uani 1 1 d .
O2 O 0.3583(2) 0.37726(10) 0.73924(9) 0.0257(3) Uani 1 1 d .
N N 0.2072(2) 0.60310(12) 0.81802(9) 0.0164(2) Uani 1 1 d .
H1N H 0.259(4) 0.6717(19) 0.8204(14) 0.021(5) Uiso 1 1 d .
C1 C 0.2876(3) 0.61773(12) 0.64955(10) 0.0131(3) Uani 1 1 d .
C2 C 0.2224(3) 0.64367(12) 0.54919(10) 0.0147(3) Uani 1 1 d .
H2 H 0.0765 0.6290 0.5150 0.018 Uiso 1 1 calc R
C3 C 0.4158(3) 0.69542(13) 0.50986(10) 0.0165(3) Uani 1 1 d .
H3 H 0.4211 0.7219 0.4449 0.020 Uiso 1 1 calc R
C4 C 0.6001(3) 0.70043(13) 0.58527(11) 0.0164(3) Uani 1 1 d .
H4 H 0.7495 0.7309 0.5792 0.020 Uiso 1 1 calc R
C5 C 0.5211(3) 0.65181(13) 0.67140(11) 0.0151(3) Uani 1 1 d .
H5 H 0.6089 0.6436 0.7324 0.018 Uiso 1 1 calc R
C6 C 0.0930(3) 0.88624(13) 0.69818(12) 0.0200(3) Uani 1 1 d .
H6 H -0.0237 0.8536 0.7335 0.024 Uiso 1 1 calc R
C7 C 0.0692(3) 0.91808(13) 0.59811(12) 0.0190(3) Uani 1 1 d .
H7 H -0.0662 0.9102 0.5548 0.023 Uiso 1 1 calc R
C8 C 0.2844(3) 0.96394(13) 0.57427(13) 0.0199(3) Uani 1 1 d .
H8 H 0.3174 0.9920 0.5123 0.024 Uiso 1 1 calc R
C9 C 0.4406(3) 0.96027(13) 0.65939(13) 0.0225(3) Uani 1 1 d .
H9 H 0.5962 0.9856 0.6644 0.027 Uiso 1 1 calc R
C10 C 0.3226(3) 0.91192(14) 0.73591(12) 0.0226(3) Uani 1 1 d .
H10 H 0.3863 0.8991 0.8008 0.027 Uiso 1 1 calc R
C11 C 0.1360(3) 0.56063(12) 0.71840(10) 0.0143(3) Uani 1 1 d .
H11 H -0.0266 0.5854 0.7001 0.017 Uiso 1 1 calc R
C12 C 0.1919(3) 0.63187(16) 1.00613(11) 0.0242(3) Uani 1 1 d .
C13 C 0.3628(4) 0.53127(18) 1.02503(15) 0.0370(4) Uani 1 1 d .
H13A H 0.2794 0.4566 1.0293 0.055 Uiso 1 1 calc R
H13B H 0.4574 0.5455 1.0863 0.055 Uiso 1 1 calc R
H13C H 0.4617 0.5269 0.9717 0.055 Uiso 1 1 calc R
C14 C 0.3115(3) 0.75038(17) 0.99529(13) 0.0293(4) Uani 1 1 d .
H14A H 0.4315 0.7415 0.9508 0.044 Uiso 1 1 calc R
H14B H 0.3811 0.7767 1.0589 0.044 Uiso 1 1 calc R
H14C H 0.1988 0.8091 0.9691 0.044 Uiso 1 1 calc R
C15 C 0.0272(4) 0.6385(2) 1.08564(13) 0.0426(5) Uani 1 1 d .
H15A H -0.0820 0.7033 1.0713 0.064 Uiso 1 1 calc R
H15B H 0.1150 0.6527 1.1485 0.064 Uiso 1 1 calc R
H15C H -0.0568 0.5638 1.0881 0.064 Uiso 1 1 calc R
C16 C 0.1497(3) 0.42878(13) 0.71344(11) 0.0168(3) Uani 1 1 d .
C17 C -0.0051(3) 0.34579(15) 0.68159(13) 0.0268(4) Uani 1 1 d .
H17 H -0.1620 0.3584 0.6594 0.032 Uiso 1 1 calc R
C18 C 0.1136(4) 0.23509(15) 0.68776(13) 0.0328(5) Uani 1 1 d .
H18 H 0.0513 0.1597 0.6700 0.039 Uiso 1 1 calc R
C19 C 0.3288(4) 0.25844(14) 0.72332(13) 0.0303(4) Uani 1 1 d .
H19 H 0.4457 0.2006 0.7359 0.036 Uiso 1 1 calc R

loop_
_atom_site_aniso_label
_atom_site_aniso_U_11
_atom_site_aniso_U_22
_atom_site_aniso_U_33
_atom_site_aniso_U_23
_atom_site_aniso_U_13
_atom_site_aniso_U_12
Fe 0.01168(11) 0.00879(9) 0.01568(10) -0.00084(8) 0.00138(7) 0.00059(9)
S 0.01624(18) 0.0333(2) 0.01542(16) -0.00138(14) 0.00320(13) -0.00119(15)
O1 0.0233(7) 0.0558(9) 0.0236(6) -0.0085(6) -0.0015(5) 0.0169(6)
O2 0.0263(6) 0.0160(5) 0.0352(7) 0.0029(5) 0.0055(5) 0.0059(5)
N 0.0183(6) 0.0160(6) 0.0150(6) -0.0016(5) 0.0028(5) -0.0029(5)
C1 0.0136(7) 0.0093(6) 0.0163(7) -0.0007(5) 0.0012(5) 0.0012(5)
C2 0.0171(7) 0.0114(6) 0.0154(7) -0.0018(5) 0.0004(6) 0.0011(5)
C3 0.0209(8) 0.0134(6) 0.0160(7) -0.0011(5) 0.0059(6) 0.0027(6)
C4 0.0124(7) 0.0124(6) 0.0249(7) -0.0009(5) 0.0049(6) 0.0018(5)
C5 0.0132(7) 0.0124(6) 0.0195(7) -0.0001(5) 0.0005(6) 0.0042(6)
C6 0.0213(8) 0.0127(6) 0.0272(8) -0.0028(6) 0.0086(7) 0.0032(6)
C7 0.0164(7) 0.0110(6) 0.0295(8) 0.0010(6) 0.0010(6) 0.0032(6)
C8 0.0198(8) 0.0095(6) 0.0307(9) 0.0023(6) 0.0047(7) 0.0006(6)
C9 0.0189(8) 0.0114(6) 0.0371(9) -0.0052(6) 0.0015(7) -0.0020(6)
C10 0.0289(9) 0.0143(6) 0.0240(8) -0.0073(6) -0.0002(7) 0.0022(6)
C11 0.0139(7) 0.0133(6) 0.0157(7) 0.0001(5) 0.0017(5) 0.0009(5)
C12 0.0227(8) 0.0361(9) 0.0135(7) 0.0015(6) -0.0001(6) -0.0006(7)
C13 0.0381(11) 0.0409(11) 0.0302(10) 0.0118(8) -0.0056(8) 0.0070(9)
C14 0.0308(10) 0.0344(9) 0.0220(8) -0.0056(6) -0.0021(7) -0.0015(8)
C15 0.0314(10) 0.0789(17) 0.0180(8) -0.0050(9) 0.0059(7) -0.0085(11)
C16 0.0202(8) 0.0151(7) 0.0157(7) 0.0012(5) 0.0041(6) 0.0003(6)
C17 0.0351(10) 0.0199(7) 0.0251(8) -0.0002(6) 0.0007(7) -0.0089(7)
C18 0.0611(14) 0.0147(8) 0.0240(8) -0.0015(6) 0.0120(9) -0.0048(8)
C19 0.0507(12) 0.0125(7) 0.0306(9) 0.0025(6) 0.0182(9) 0.0076(7)

loop_
_atom_type_symbol
_atom_type_description
_atom_type_scat_dispersion_real
_atom_type_scat_dispersion_imag
_atom_type_scat_source
C C 0.0181 0.0091 'International Tables Vol C Tables 4.2.6.8 and 6.1.1.4'
H H 0.0000 0.0000 'International Tables Vol C Tables 4.2.6.8 and 6.1.1.4'
N N 0.0311 0.0180 'International Tables Vol C Tables 4.2.6.8 and 6.1.1.4'
O O 0.0492 0.0322 'International Tables Vol C Tables 4.2.6.8 and 6.1.1.4'
S S 0.3331 0.5567 'International Tables Vol C Tables 4.2.6.8 and 6.1.1.4'
Fe Fe -1.1336 3.1974 'International Tables Vol C Tables 4.2.6.8 and 6.1.1.4'

loop_
_geom_angle_atom_site_label_1
_geom_angle_atom_site_label_2
_geom_angle_atom_site_label_3
_geom_angle
C1 Fe C3 68.90(6)
C1 Fe C4 68.65(6)
C3 Fe C4 40.87(6)
C1 Fe C9 153.38(7)
C3 Fe C9 125.51(7)
C4 Fe C9 106.49(7)
C1 Fe C8 165.22(7)
C3 Fe C8 106.53(6)
C4 Fe C8 117.74(6)
C9 Fe C8 40.63(7)
C1 Fe C10 119.79(6)
C3 Fe C10 163.68(7)
C4 Fe C10 126.38(7)
C9 Fe C10 40.78(7)
C8 Fe C10 68.48(7)
C1 Fe C2 41.08(6)
C3 Fe C2 40.78(6)
C4 Fe C2 68.65(6)
C9 Fe C2 163.62(6)
C8 Fe C2 126.50(7)
C10 Fe C2 154.46(6)
C1 Fe C7 127.92(6)
C3 Fe C7 118.72(6)
C4 Fe C7 152.57(6)
C9 Fe C7 68.48(7)
C8 Fe C7 40.82(6)
C10 Fe C7 68.38(7)
C2 Fe C7 108.18(6)
C1 Fe C5 40.68(6)
C3 Fe C5 68.75(6)
C4 Fe C5 40.77(6)
C9 Fe C5 118.53(7)
C8 Fe C5 152.28(6)
C10 Fe C5 107.99(6)
C2 Fe C5 68.71(6)
C7 Fe C5 165.63(6)
C1 Fe C6 109.00(6)
C3 Fe C6 153.69(7)
C4 Fe C6 164.76(6)
C9 Fe C6 68.47(7)
C8 Fe C6 68.48(6)
C10 Fe C6 40.61(7)
C2 Fe C6 120.18(6)
C7 Fe C6 40.60(6)
C5 Fe C6 127.78(6)
O1 S N 110.10(8)
O1 S C12 106.12(8)
N S C12 96.94(7)
C16 O2 C19 106.30(14)
C11 N S 115.18(10)
C11 N H1N 114.1(13)
S N H1N 107.3(14)
C5 C1 C2 108.15(13)
C5 C1 C11 126.28(13)
C2 C1 C11 125.54(14)
C5 C1 Fe 70.13(8)
C2 C1 Fe 69.70(8)
C11 C1 Fe 127.31(10)
C3 C2 C1 107.80(13)
C3 C2 Fe 69.49(8)
C1 C2 Fe 69.23(8)
C3 C2 H2 126.1
C1 C2 H2 126.1
Fe C2 H2 126.8
C2 C3 C4 107.95(13)
C2 C3 Fe 69.73(8)
C4 C3 Fe 69.61(8)
C2 C3 H3 126.0
C4 C3 H3 126.0
Fe C3 H3 126.2
C5 C4 C3 108.24(13)
C5 C4 Fe 69.92(8)
C3 C4 Fe 69.52(8)
C5 C4 H4 125.9
C3 C4 H4 125.9
Fe C4 H4 126.3
C1 C5 C4 107.85(13)
C1 C5 Fe 69.19(8)
C4 C5 Fe 69.31(8)
C1 C5 H5 126.1
C4 C5 H5 126.1
Fe C5 H5 127.0
C10 C6 C7 107.88(14)
C10 C6 Fe 69.36(9)
C7 C6 Fe 69.52(9)
C10 C6 H6 126.1
C7 C6 H6 126.1
Fe C6 H6 126.6
C6 C7 C8 107.99(15)
C6 C7 Fe 69.88(9)
C8 C7 Fe 69.42(9)
C6 C7 H7 126.0
C8 C7 H7 126.0
Fe C7 H7 126.3
C9 C8 C7 108.00(15)
C9 C8 Fe 69.68(9)
C7 C8 Fe 69.76(9)
C9 C8 H8 126.0
C7 C8 H8 126.0
Fe C8 H8 126.1
C8 C9 C10 107.98(15)
C8 C9 Fe 69.69(9)
C10 C9 Fe 69.62(9)
C8 C9 H9 126.0
C10 C9 H9 126.0
Fe C9 H9 126.3
C6 C10 C9 108.15(15)
C6 C10 Fe 70.03(9)
C9 C10 Fe 69.59(9)
C6 C10 H10 125.9
C9 C10 H10 125.9
Fe C10 H10 126.0
N C11 C16 110.77(12)
N C11 C1 108.58(12)
C16 C11 C1 111.19(12)
N C11 H11 108.8
C16 C11 H11 108.8
C1 C11 H11 108.8
C13 C12 C14 112.02(16)
C13 C12 C15 111.16(16)
C14 C12 C15 110.64(16)
C13 C12 S 107.87(13)
C14 C12 S 110.67(11)
C15 C12 S 104.16(12)
C12 C13 H13A 109.5
C12 C13 H13B 109.5
H13A C13 H13B 109.5
C12 C13 H13C 109.5
H13A C13 H13C 109.5
H13B C13 H13C 109.5
C12 C14 H14A 109.5
C12 C14 H14B 109.5
H14A C14 H14B 109.5
C12 C14 H14C 109.5
H14A C14 H14C 109.5
H14B C14 H14C 109.5
C12 C15 H15A 109.5
C12 C15 H15B 109.5
H15A C15 H15B 109.5
C12 C15 H15C 109.5
H15A C15 H15C 109.5
H15B C15 H15C 109.5
C17 C16 O2 110.02(14)
C17 C16 C11 132.22(16)
O2 C16 C11 117.61(14)
C16 C17 C18 106.47(17)
C16 C17 H17 126.8
C18 C17 H17 126.8
C19 C18 C17 106.49(16)
C19 C18 H18 126.8
C17 C18 H18 126.8
C18 C19 O2 110.71(16)
C18 C19 H19 124.6
O2 C19 H19 124.6

loop_
_geom_bond_atom_site_label_1
_geom_bond_atom_site_label_2
_geom_bond_distance
Fe C1 2.0409(14)
Fe C3 2.0440(14)
Fe C4 2.0452(15)
Fe C9 2.0454(16)
Fe C8 2.0454(15)
Fe C10 2.0458(15)
Fe C2 2.0472(14)
Fe C7 2.0499(15)
Fe C5 2.0534(15)
Fe C6 2.0547(15)
S O1 1.4923(14)
S N 1.6684(12)
S C12 1.8434(17)
O2 C16 1.368(2)
O2 C19 1.370(2)
N C11 1.4811(18)
N H1N 0.83(2)
C1 C5 1.423(2)
C1 C2 1.434(2)
C1 C11 1.5061(19)
C2 C3 1.425(2)
C2 H2 0.9500
C3 C4 1.428(2)
C3 H3 0.9500
C4 C5 1.428(2)
C4 H4 0.9500
C5 H5 0.9500
C6 C10 1.423(2)
C6 C7 1.424(2)
C6 H6 0.9500
C7 C8 1.428(2)
C7 H7 0.9500
C8 C9 1.420(3)
C8 H8 0.9500
C9 C10 1.426(2)
C9 H9 0.9500
C10 H10 0.9500
C11 C16 1.4957(19)
C11 H11 1.0000
C12 C13 1.520(3)
C12 C14 1.526(3)
C12 C15 1.530(2)
C13 H13A 0.9800
C13 H13B 0.9800
C13 H13C 0.9800
C14 H14A 0.9800
C14 H14B 0.9800
C14 H14C 0.9800
C15 H15A 0.9800
C15 H15B 0.9800
C15 H15C 0.9800
C16 C17 1.349(2)
C17 C18 1.430(3)
C17 H17 0.9500
C18 C19 1.333(3)
C18 H18 0.9500
C19 H19 0.9500

loop_
_geom_torsion_atom_site_label_1
_geom_torsion_atom_site_label_2
_geom_torsion_atom_site_label_3
_geom_torsion_atom_site_label_4
_geom_torsion
O1 S N C11 -79.24(12)
C12 S N C11 170.74(11)
C3 Fe C1 C5 81.55(9)
C4 Fe C1 C5 37.56(8)
C9 Fe C1 C5 -46.72(18)
C8 Fe C1 C5 156.0(2)
C10 Fe C1 C5 -83.11(10)
C2 Fe C1 C5 119.13(12)
C7 Fe C1 C5 -167.83(9)
C6 Fe C1 C5 -126.40(9)
C3 Fe C1 C2 -37.58(9)
C4 Fe C1 C2 -81.58(9)
C9 Fe C1 C2 -165.85(14)
C8 Fe C1 C2 36.9(3)
C10 Fe C1 C2 157.75(9)
C7 Fe C1 C2 73.04(11)
C5 Fe C1 C2 -119.13(12)
C6 Fe C1 C2 114.47(9)
C3 Fe C1 C11 -157.40(15)
C4 Fe C1 C11 158.60(15)
C9 Fe C1 C11 74.3(2)
C8 Fe C1 C11 -82.9(3)
C10 Fe C1 C11 37.93(16)
C2 Fe C1 C11 -119.82(17)
C7 Fe C1 C11 -46.78(16)
C5 Fe C1 C11 121.04(17)
C6 Fe C1 C11 -5.35(15)
C5 C1 C2 C3 -0.85(15)
C11 C1 C2 C3 -179.03(13)
Fe C1 C2 C3 58.98(10)
C5 C1 C2 Fe -59.82(10)
C11 C1 C2 Fe 122.00(13)
C1 Fe C2 C3 -119.41(12)
C4 Fe C2 C3 -37.83(9)
C9 Fe C2 C3 37.7(3)
C8 Fe C2 C3 71.58(11)
C10 Fe C2 C3 -169.07(14)
C7 Fe C2 C3 113.17(9)
C5 Fe C2 C3 -81.74(9)
C6 Fe C2 C3 155.99(9)
C3 Fe C2 C1 119.41(12)
C4 Fe C2 C1 81.58(9)
C9 Fe C2 C1 157.1(2)
C8 Fe C2 C1 -169.01(9)
C10 Fe C2 C1 -49.66(18)
C7 Fe C2 C1 -127.42(9)
C5 Fe C2 C1 37.67(8)
C6 Fe C2 C1 -84.60(10)
C1 C2 C3 C4 0.52(16)
Fe C2 C3 C4 59.33(10)
C1 C2 C3 Fe -58.81(9)
C1 Fe C3 C2 37.85(9)
C4 Fe C3 C2 119.20(12)
C9 Fe C3 C2 -167.76(10)
C8 Fe C3 C2 -127.29(10)
C10 Fe C3 C2 163.1(2)
C7 Fe C3 C2 -84.82(10)
C5 Fe C3 C2 81.62(9)
C6 Fe C3 C2 -52.54(17)
C1 Fe C3 C4 -81.35(9)
C9 Fe C3 C4 73.04(11)
C8 Fe C3 C4 113.51(9)
C10 Fe C3 C4 43.9(3)
C2 Fe C3 C4 -119.20(12)
C7 Fe C3 C4 155.99(9)
C5 Fe C3 C4 -37.58(9)
C6 Fe C3 C4 -171.73(13)
C2 C3 C4 C5 0.00(16)
Fe C3 C4 C5 59.41(10)
C2 C3 C4 Fe -59.40(10)
C1 Fe C4 C5 -37.48(9)
C3 Fe C4 C5 -119.49(12)
C9 Fe C4 C5 114.81(10)
C8 Fe C4 C5 157.20(9)
C10 Fe C4 C5 74.51(11)
C2 Fe C4 C5 -81.74(9)
C7 Fe C4 C5 -170.26(13)
C6 Fe C4 C5 46.5(3)
C1 Fe C4 C3 82.01(9)
C9 Fe C4 C3 -125.70(9)
C8 Fe C4 C3 -83.31(10)
C10 Fe C4 C3 -166.00(9)
C2 Fe C4 C3 37.75(9)
C7 Fe C4 C3 -50.77(17)
C5 Fe C4 C3 119.49(12)
C6 Fe C4 C3 166.0(2)
C2 C1 C5 C4 0.85(16)
C11 C1 C5 C4 179.01(13)
Fe C1 C5 C4 -58.71(10)
C2 C1 C5 Fe 59.55(9)
C11 C1 C5 Fe -122.29(14)
C3 C4 C5 C1 -0.53(16)
Fe C4 C5 C1 58.63(10)
C3 C4 C5 Fe -59.16(10)
C3 Fe C5 C1 -81.94(9)
C4 Fe C5 C1 -119.61(12)
C9 Fe C5 C1 158.20(9)
C8 Fe C5 C1 -167.13(13)
C10 Fe C5 C1 115.05(9)
C2 Fe C5 C1 -38.02(8)
C7 Fe C5 C1 42.1(3)
C6 Fe C5 C1 74.35(11)
C1 Fe C5 C4 119.61(12)
C3 Fe C5 C4 37.67(9)
C9 Fe C5 C4 -82.19(10)
C8 Fe C5 C4 -47.52(17)
C10 Fe C5 C4 -125.34(10)
C2 Fe C5 C4 81.58(9)
C7 Fe C5 C4 161.7(2)
C6 Fe C5 C4 -166.05(9)
C1 Fe C6 C10 113.93(10)
C3 Fe C6 C10 -165.44(13)
C4 Fe C6 C10 35.5(3)
C9 Fe C6 C10 -37.78(10)
C8 Fe C6 C10 -81.60(11)
C2 Fe C6 C10 157.71(9)
C7 Fe C6 C10 -119.40(13)
C5 Fe C6 C10 72.34(12)
C1 Fe C6 C7 -126.66(9)
C3 Fe C6 C7 -46.04(17)
C4 Fe C6 C7 154.9(2)
C9 Fe C6 C7 81.63(10)
C8 Fe C6 C7 37.80(10)
C10 Fe C6 C7 119.40(13)
C2 Fe C6 C7 -82.89(10)
C5 Fe C6 C7 -168.26(9)
C10 C6 C7 C8 -0.23(17)
Fe C6 C7 C8 -59.17(10)
C10 C6 C7 Fe 58.94(10)
C1 Fe C7 C6 74.04(11)
C3 Fe C7 C6 158.67(9)
C4 Fe C7 C6 -166.02(13)
C9 Fe C7 C6 -81.60(11)
C8 Fe C7 C6 -119.26(14)
C10 Fe C7 C6 -37.59(10)
C2 Fe C7 C6 115.46(10)
C5 Fe C7 C6 40.4(3)
C1 Fe C7 C8 -166.69(10)
C3 Fe C7 C8 -82.06(11)
C4 Fe C7 C8 -46.76(18)
C9 Fe C7 C8 37.66(10)
C10 Fe C7 C8 81.67(11)
C2 Fe C7 C8 -125.28(10)
C5 Fe C7 C8 159.7(2)
C6 Fe C7 C8 119.26(14)
C6 C7 C8 C9 0.05(17)
Fe C7 C8 C9 -59.41(10)
C6 C7 C8 Fe 59.46(10)
C1 Fe C8 C9 164.6(2)
C3 Fe C8 C9 -125.77(10)
C4 Fe C8 C9 -83.09(11)
C10 Fe C8 C9 37.78(10)
C2 Fe C8 C9 -166.04(10)
C7 Fe C8 C9 119.19(14)
C5 Fe C8 C9 -50.12(18)
C6 Fe C8 C9 81.59(11)
C1 Fe C8 C7 45.4(3)
C3 Fe C8 C7 115.04(10)
C4 Fe C8 C7 157.72(9)
C9 Fe C8 C7 -119.19(14)
C10 Fe C8 C7 -81.41(11)
C2 Fe C8 C7 74.76(11)
C5 Fe C8 C7 -169.32(12)
C6 Fe C8 C7 -37.60(10)
C7 C8 C9 C10 0.15(17)
Fe C8 C9 C10 -59.31(11)
C7 C8 C9 Fe 59.46(11)
C1 Fe C9 C8 -171.28(13)
C3 Fe C9 C8 72.85(12)
C4 Fe C9 C8 113.60(10)
C10 Fe C9 C8 -119.25(15)
C2 Fe C9 C8 43.4(3)
C7 Fe C9 C8 -37.83(10)
C5 Fe C9 C8 156.03(9)
C6 Fe C9 C8 -81.62(11)
C1 Fe C9 C10 -52.03(19)
C3 Fe C9 C10 -167.90(10)
C4 Fe C9 C10 -127.15(10)
C8 Fe C9 C10 119.25(15)
C2 Fe C9 C10 162.7(2)
C7 Fe C9 C10 81.41(11)
C5 Fe C9 C10 -84.73(11)
C6 Fe C9 C10 37.62(10)
C7 C6 C10 C9 0.33(17)
Fe C6 C10 C9 59.37(11)
C7 C6 C10 Fe -59.04(10)
C8 C9 C10 C6 -0.29(17)
Fe C9 C10 C6 -59.64(11)
C8 C9 C10 Fe 59.35(11)
C1 Fe C10 C6 -84.76(11)
C3 Fe C10 C6 156.6(2)
C4 Fe C10 C6 -169.06(9)
C9 Fe C10 C6 119.26(14)
C8 Fe C10 C6 81.62(10)
C2 Fe C10 C6 -49.51(19)
C7 Fe C10 C6 37.57(9)
C5 Fe C10 C6 -127.64(9)
C1 Fe C10 C9 155.98(10)
C3 Fe C10 C9 37.4(3)
C4 Fe C10 C9 71.68(12)
C8 Fe C10 C9 -37.64(10)
C2 Fe C10 C9 -168.78(14)
C7 Fe C10 C9 -81.69(11)
C5 Fe C10 C9 113.10(11)
C6 Fe C10 C9 -119.26(14)
S N C11 C16 -81.50(14)
S N C11 C1 156.14(10)
C5 C1 C11 N 31.24(18)
C2 C1 C11 N -150.91(13)
Fe C1 C11 N -60.44(16)
C5 C1 C11 C16 -90.87(17)
C2 C1 C11 C16 86.98(17)
Fe C1 C11 C16 177.45(11)
O1 S C12 C13 -179.24(12)
N S C12 C13 -65.94(13)
O1 S C12 C14 -56.37(14)
N S C12 C14 56.92(13)
O1 S C12 C15 62.56(15)
N S C12 C15 175.86(14)
C19 O2 C16 C17 -0.54(17)
C19 O2 C16 C11 -176.63(14)
N C11 C16 C17 126.53(18)
C1 C11 C16 C17 -112.64(19)
N C11 C16 O2 -58.42(17)
C1 C11 C16 O2 62.40(17)
O2 C16 C17 C18 0.00(19)
C11 C16 C17 C18 175.33(15)
C16 C17 C18 C19 0.6(2)
C17 C18 C19 O2 -0.9(2)
C16 O2 C19 C18 0.91(19)
